data_7103396
loop_
_publ_author_name
'Pigge, F Christopher'
'Vangala, Venu R'
'Kapadia, Pradeep P'
'Swenson, Dale C'
'Rath, Nigam P'

_publ_section_title
;
 Hexagonal crystalline inclusion complexes of 4-iodophenoxy trimesoate.
;
_journal_issue 39
_journal_name_full 'Chemical communications (Cambridge, England)'
_journal_page_first 4726
_journal_page_last 4728
_journal_paper_doi 10.1039/b809592b
_journal_year 2008
_chemical_formula_moiety 'C27 H15 O6 I3, 1.5(C6 H6)'
_chemical_formula_sum 'C36 H24 I3 O6'
_chemical_formula_weight 933.25
_chemical_name_common
;Benzene-1,3,5-tricarboxylic acid tris(4-iodophenyl) ester
benzene solvate
;
_chemical_name_systematic
;
Benzene-1,3,5-tricarboxylic acid tris(4-iodophenyl) ester benzene solvate
;
_space_group_IT_number 176
_symmetry_cell_setting hexagonal
_symmetry_space_group_name_Hall '-P 6c'
_symmetry_space_group_name_H-M 'P 63/m'
_atom_sites_solution_hydrogens geom
_atom_sites_solution_primary direct
_atom_sites_solution_secondary difmap
_audit_creation_method SHELXL-97
_cell_angle_alpha 90.00
_cell_angle_beta 90.00
_cell_angle_gamma 120.00
_cell_formula_units_Z 2
_cell_length_a 16.5473(17)
_cell_length_b 16.5473(17)
_cell_length_c 8.4380(9)
_cell_measurement_reflns_used 9440
_cell_measurement_temperature 200(2)
_cell_measurement_theta_max 27.9
_cell_measurement_theta_min 1.0
_cell_volume 2000.9(4)
_computing_cell_refinement 'HKL Scalepack (Otwinowski & Minor, 1997)'
_computing_data_collection 'Collect (Nonius BV, 1997 - 2000)'
_computing_data_reduction 'HKL Denzo, Scalepack (Otwinowski & Minor, 1997)'
_computing_molecular_graphics 'SHELXTL v6.1 (Sheldrick, 2001)'
_computing_publication_material 'SHELXTL v6.1 (Sheldrick, 2001)'
_computing_structure_refinement 'SHELXTL v6.1 (Sheldrick, 2001)'
_computing_structure_solution 'SHELXTL v6.1 (Sheldrick, 2001)'
_diffrn_ambient_temperature 200(2)
_diffrn_detector_area_resol_mean 9
_diffrn_measured_fraction_theta_full 0.998
_diffrn_measured_fraction_theta_max 0.998
_diffrn_measurement_device_type 'Nonius KappaCCD'
_diffrn_measurement_method 'CCD phi and omega scans'
_diffrn_radiation_monochromator graphite
_diffrn_radiation_source 'fine-focus sealed tube'
_diffrn_radiation_type MoK\a
_diffrn_radiation_wavelength 0.71073
_diffrn_reflns_av_R_equivalents 0.0253
_diffrn_reflns_av_sigmaI/netI 0.0115
_diffrn_reflns_limit_h_max 21
_diffrn_reflns_limit_h_min -21
_diffrn_reflns_limit_k_max 21
_diffrn_reflns_limit_k_min -21
_diffrn_reflns_limit_l_max 11
_diffrn_reflns_limit_l_min -11
_diffrn_reflns_number 53859
_diffrn_reflns_theta_full 27.87
_diffrn_reflns_theta_max 27.87
_diffrn_reflns_theta_min 2.80
_diffrn_standards_number 0
_exptl_absorpt_coefficient_mu 2.380
_exptl_absorpt_correction_T_max 0.7632
_exptl_absorpt_correction_T_min 0.5554
_exptl_absorpt_correction_type multi-scan
_exptl_absorpt_process_details 'HKL Scalepack (Otwinowski & Minor, 1997)'
_exptl_crystal_colour colorless
_exptl_crystal_density_diffrn 1.549
_exptl_crystal_density_method 'not measured'
_exptl_crystal_description rod
_exptl_crystal_F_000 894
_exptl_crystal_size_max 0.28
_exptl_crystal_size_mid 0.14
_exptl_crystal_size_min 0.12
_refine_diff_density_max 0.742
_refine_diff_density_min -0.935
_refine_diff_density_rms 0.099
_refine_ls_extinction_method none
_refine_ls_goodness_of_fit_ref 1.056
_refine_ls_hydrogen_treatment constr
_refine_ls_matrix_type full
_refine_ls_number_parameters 81
_refine_ls_number_reflns 1700
_refine_ls_number_restraints 0
_refine_ls_restrained_S_all 1.056
_refine_ls_R_factor_all 0.0466
_refine_ls_R_factor_gt 0.0385
_refine_ls_shift/su_max 0.005
_refine_ls_shift/su_mean 0.000
_refine_ls_structure_factor_coef Fsqd
_refine_ls_weighting_details 'calc w=1/[\s^2^(Fo^2^)+(0.0564P)^2^+2.0910P] where P=(Fo^2^+2Fc^2^)/3'
_refine_ls_weighting_scheme calc
_refine_ls_wR_factor_gt 0.1037
_refine_ls_wR_factor_ref 0.1101
_reflns_number_gt 1442
_reflns_number_total 1700
_reflns_threshold_expression >2sigma(I)
_cod_data_source_file b809592b.txt
_cod_data_source_block fcp722q
_cod_depositor_comments
;
The following automatic conversions were performed:
'_symmetry_cell_setting' value 'Hexagonal' changed to 'hexagonal'
according to '/home/saulius/struct/CIF-dictionaries/cif_core.dic'
dictionary named 'cif_core.dic' version 2.4.1 from 2010-06-29.

Automatic conversion script
Id: cif_fix_enum 1527 2010-12-29 10:47:43Z saulius 
;
_cod_database_code 7103396

loop_
_symmetry_equiv_pos_as_xyz
'x, y, z'
'-y, x-y, z'
'-x+y, -x, z'
'-x, -y, z+1/2'
'y, -x+y, z+1/2'
'x-y, x, z+1/2'
'-x, -y, -z'
'y, -x+y, -z'
'x-y, x, -z'
'x, y, -z-1/2'
'-y, x-y, -z-1/2'
'-x+y, -x, -z-1/2'

loop_
_atom_site_label
_atom_site_type_symbol
_atom_site_fract_x
_atom_site_fract_y
_atom_site_fract_z
_atom_site_U_iso_or_equiv
_atom_site_adp_type
_atom_site_occupancy
_atom_site_symmetry_multiplicity
_atom_site_calc_flag
_atom_site_refinement_flags
_atom_site_disorder_assembly
_atom_site_disorder_group
I1 I -0.32257(2) 0.50405(3) 0.7500 0.0746(2) Uani 1 2 d S . .
O2 O 0.0811(2) 0.4979(2) 0.7500 0.0510(7) Uani 1 2 d S . .
O1 O 0.10449(19) 0.6444(2) 0.7500 0.0533(8) Uani 1 2 d S . .
C6 C 0.2368(3) 0.6271(3) 0.7500 0.0380(8) Uani 1 2 d S . .
C5 C 0.1330(3) 0.5810(3) 0.7500 0.0413(8) Uani 1 2 d S . .
C7 C 0.2933(3) 0.7235(3) 0.7500 0.0401(8) Uani 1 2 d S . .
H7 H 0.2661 0.7623 0.7500 0.048 Uiso 1 2 calc SR . .
C4 C 0.0071(3) 0.6097(3) 0.7500 0.0487(10) Uani 1 2 d S . .
C1 C -0.1789(3) 0.5517(3) 0.7500 0.0470(9) Uani 1 2 d S . .
C3 C -0.0378(2) 0.5945(3) 0.6090(5) 0.0658(10) Uani 1 1 d . . .
H3 H -0.0051 0.6038 0.5121 0.079 Uiso 1 1 calc R . .
C2 C -0.1329(2) 0.5650(3) 0.6092(5) 0.0671(10) Uani 1 1 d . . .
H2 H -0.1656 0.5543 0.5119 0.081 Uiso 1 1 calc R . .
C51 C -0.040(4) 0.132(5) 0.706(11) 0.17(4) Uiso 0.08 1 d PG A -1
H51 H -0.0992 0.0837 0.6719 0.207 Uiso 0.08 1 calc PR A -1
C52 C 0.027(6) 0.188(8) 0.596(10) 0.172 Uiso 0.08 1 d PG A -1
H52 H 0.0139 0.1774 0.4856 0.207 Uiso 0.08 1 calc PR A -1
C53 C 0.114(5) 0.259(6) 0.646(11) 0.172 Uiso 0.08 1 d PG A -1
H53 H 0.1596 0.2972 0.5704 0.207 Uiso 0.08 1 calc PR A -1
C54 C 0.133(4) 0.275(5) 0.807(12) 0.172 Uiso 0.08 1 d PG A -1
H54 H 0.1923 0.3231 0.8415 0.207 Uiso 0.08 1 calc PR A -1
C55 C 0.066(6) 0.219(8) 0.918(10) 0.172 Uiso 0.08 1 d PG A -1
H55 H 0.0793 0.2293 1.0277 0.207 Uiso 0.08 1 calc PR A -1
C56 C -0.021(5) 0.148(6) 0.867(10) 0.172 Uiso 0.08 1 d PG A -1
H56 H -0.0665 0.1096 0.9430 0.207 Uiso 0.08 1 calc PR A -1
C61 C 0.239(3) 0.114(3) 0.225(6) 0.19(2) Uiso 0.17 1 d PG B -2
H61 H 0.2641 0.0859 0.2932 0.231 Uiso 0.17 1 calc PR B -2
C62 C 0.228(3) 0.186(3) 0.280(5) 0.192 Uiso 0.17 1 d PG B -2
H62 H 0.2446 0.2084 0.3852 0.231 Uiso 0.17 1 calc PR B -2
C63 C 0.191(3) 0.227(3) 0.180(6) 0.192 Uiso 0.17 1 d PG B -2
H63 H 0.1832 0.2769 0.2171 0.231 Uiso 0.17 1 calc PR B -2
C64 C 0.166(3) 0.195(3) 0.025(6) 0.192 Uiso 0.17 1 d PG B -2
H64 H 0.1414 0.2228 -0.0429 0.231 Uiso 0.17 1 calc PR B -2
C65 C 0.178(3) 0.122(3) -0.029(5) 0.192 Uiso 0.17 1 d PG B -2
H65 H 0.1609 0.1002 -0.1349 0.231 Uiso 0.17 1 calc PR B -2
C66 C 0.214(3) 0.082(3) 0.070(7) 0.192 Uiso 0.17 1 d PG B -2
H66 H 0.2223 0.0318 0.0332 0.231 Uiso 0.17 1 calc PR B -2

loop_
_atom_site_aniso_label
_atom_site_aniso_U_11
_atom_site_aniso_U_22
_atom_site_aniso_U_33
_atom_site_aniso_U_23
_atom_site_aniso_U_13
_atom_site_aniso_U_12
I1 0.03466(19) 0.0904(3) 0.0940(3) 0.000 0.000 0.02776(17)
O2 0.0378(14) 0.0372(14) 0.075(2) 0.000 0.000 0.0161(12)
O1 0.0295(13) 0.0395(14) 0.090(2) 0.000 0.000 0.0163(11)
C6 0.0345(18) 0.0372(18) 0.042(2) 0.000 0.000 0.0179(15)
C5 0.0359(18) 0.041(2) 0.047(2) 0.000 0.000 0.0195(16)
C7 0.0374(18) 0.0374(18) 0.049(2) 0.000 0.000 0.0214(16)
C4 0.0317(18) 0.042(2) 0.072(3) 0.000 0.000 0.0185(16)
C1 0.0307(17) 0.044(2) 0.065(3) 0.000 0.000 0.0178(16)
C3 0.0422(16) 0.088(3) 0.063(2) -0.0155(19) 0.0023(15) 0.0298(17)
C2 0.0424(16) 0.092(3) 0.061(2) -0.0160(19) -0.0093(15) 0.0293(17)

loop_
_atom_type_symbol
_atom_type_description
_atom_type_scat_dispersion_real
_atom_type_scat_dispersion_imag
_atom_type_scat_source
C C 0.0033 0.0016 'International Tables Vol C Tables 4.2.6.8 and 6.1.1.4'
H H 0.0000 0.0000 'International Tables Vol C Tables 4.2.6.8 and 6.1.1.4'
O O 0.0106 0.0060 'International Tables Vol C Tables 4.2.6.8 and 6.1.1.4'
I I -0.4742 1.8119 'International Tables Vol C Tables 4.2.6.8 and 6.1.1.4'

loop_
_geom_angle_atom_site_label_1
_geom_angle_atom_site_label_2
_geom_angle_atom_site_label_3
_geom_angle
_geom_angle_site_symmetry_1
_geom_angle_site_symmetry_3
_geom_angle_publ_flag
C5 O1 C4 117.1(3) . . ?
C7 C6 C7 120.3(4) . 2_665 ?
C7 C6 C5 122.1(3) . . ?
C7 C6 C5 117.7(3) 2_665 . ?
O2 C5 O1 124.1(4) . . ?
O2 C5 C6 124.6(4) . . ?
O1 C5 C6 111.3(3) . . ?
C6 C7 C6 119.7(4) . 3_565 ?
C6 C7 H7 120.1 . . ?
C6 C7 H7 120.1 3_565 . ?
C3 C4 C3 122.4(4) 10_557 . ?
C3 C4 O1 118.8(2) 10_557 . ?
C3 C4 O1 118.8(2) . . ?
C2 C1 C2 120.5(4) 10_557 . ?
C2 C1 I1 119.7(2) 10_557 . ?
C2 C1 I1 119.7(2) . . ?
C4 C3 C2 118.7(3) . . ?
C4 C3 H3 120.6 . . ?
C2 C3 H3 120.6 . . ?
C1 C2 C3 119.8(3) . . ?
C1 C2 H2 120.1 . . ?
C3 C2 H2 120.1 . . ?
C52 C51 C56 120.0 . . ?
C52 C51 H51 120.0 . . ?
C56 C51 H51 120.0 . . ?
C51 C52 C53 120.0 . . ?
C51 C52 H52 120.0 . . ?
C53 C52 H52 120.0 . . ?
C52 C53 C54 120.0 . . ?
C52 C53 H53 120.0 . . ?
C54 C53 H53 120.0 . . ?
C55 C54 C53 120.0 . . ?
C55 C54 H54 120.0 . . ?
C53 C54 H54 120.0 . . ?
C54 C55 C56 120.0 . . ?
C54 C55 H55 120.0 . . ?
C56 C55 H55 120.0 . . ?
C55 C56 C51 120.0 . . ?
C55 C56 H56 120.0 . . ?
C51 C56 H56 120.0 . . ?
C62 C61 C66 120.0 . . ?
C62 C61 H61 120.0 . . ?
C66 C61 H61 120.0 . . ?
C63 C62 C61 120.0 . . ?
C63 C62 H62 120.0 . . ?
C61 C62 H62 120.0 . . ?
C62 C63 C64 120.0 . . ?
C62 C63 H63 120.0 . . ?
C64 C63 H63 120.0 . . ?
C65 C64 C63 120.0 . . ?
C65 C64 H64 120.0 . . ?
C63 C64 H64 120.0 . . ?
C66 C65 C64 120.0 . . ?
C66 C65 H65 120.0 . . ?
C64 C65 H65 120.0 . . ?
C65 C66 C61 120.0 . . ?
C65 C66 H66 120.0 . . ?
C61 C66 H66 120.0 . . ?

loop_
_geom_bond_atom_site_label_1
_geom_bond_atom_site_label_2
_geom_bond_distance
_geom_bond_site_symmetry_2
_geom_bond_publ_flag
I1 C1 2.097(4) . ?
O2 C5 1.202(5) . ?
O1 C5 1.349(5) . ?
O1 C4 1.414(5) . ?
C6 C7 1.388(5) . ?
C6 C7 1.399(5) 2_665 ?
C6 C5 1.489(5) . ?
C7 C6 1.399(5) 3_565 ?
C7 H7 0.9500 . ?
C4 C3 1.358(4) 10_557 ?
C4 C3 1.358(4) . ?
C1 C2 1.368(4) 10_557 ?
C1 C2 1.368(4) . ?
C3 C2 1.396(4) . ?
C3 H3 0.9500 . ?
C2 H2 0.9500 . ?
C51 C52 1.3900 . ?
C51 C56 1.3900 . ?
C51 H51 0.9500 . ?
C52 C53 1.3900 . ?
C52 H52 0.9500 . ?
C53 C54 1.3900 . ?
C53 H53 0.9500 . ?
C54 C55 1.3900 . ?
C54 H54 0.9500 . ?
C55 C56 1.3900 . ?
C55 H55 0.9500 . ?
C56 H56 0.9500 . ?
C61 C62 1.3900 . ?
C61 C66 1.3900 . ?
C61 H61 0.9500 . ?
C62 C63 1.3900 . ?
C62 H62 0.9500 . ?
C63 C64 1.3900 . ?
C63 H63 0.9500 . ?
C64 C65 1.3900 . ?
C64 H64 0.9500 . ?
C65 C66 1.3900 . ?
C65 H65 0.9500 . ?
C66 H66 0.9500 . ?

loop_
_geom_torsion_atom_site_label_1
_geom_torsion_atom_site_label_2
_geom_torsion_atom_site_label_3
_geom_torsion_atom_site_label_4
_geom_torsion
_geom_torsion_site_symmetry_1
_geom_torsion_site_symmetry_2
_geom_torsion_site_symmetry_3
_geom_torsion_site_symmetry_4
_geom_torsion_publ_flag
C4 O1 C5 O2 0.0 . . . . ?
C4 O1 C5 C6 180.0 . . . . ?
C7 C6 C5 O2 180.0 . . . . ?
C7 C6 C5 O2 0.0 2_665 . . . ?
C7 C6 C5 O1 0.0 . . . . ?
C7 C6 C5 O1 180.0 2_665 . . . ?
C7 C6 C7 C6 0.0 2_665 . . 3_565 ?
C5 C6 C7 C6 180.0 . . . 3_565 ?
C5 O1 C4 C3 90.6(4) . . . 10_557 ?
C5 O1 C4 C3 -90.6(4) . . . . ?
C3 C4 C3 C2 2.1(8) 10_557 . . . ?
O1 C4 C3 C2 -176.6(4) . . . . ?
C2 C1 C2 C3 -1.5(8) 10_557 . . . ?
I1 C1 C2 C3 -178.4(3) . . . . ?
C4 C3 C2 C1 -0.3(7) . . . . ?
C56 C51 C52 C53 0.0 . . . . ?
C51 C52 C53 C54 0.0 . . . . ?
C52 C53 C54 C55 0.0 . . . . ?
C53 C54 C55 C56 0.0 . . . . ?
C54 C55 C56 C51 0.0 . . . . ?
C52 C51 C56 C55 0.0 . . . . ?
C66 C61 C62 C63 0.0 . . . . ?
C61 C62 C63 C64 0.0 . . . . ?
C62 C63 C64 C65 0.0 . . . . ?
C63 C64 C65 C66 0.0 . . . . ?
C64 C65 C66 C61 0.0 . . . . ?
C62 C61 C66 C65 0.0 . . . . ?
